data_4344298
loop_
_publ_author_name
'Grey, I.E.'
'Hong, H.'
'Steinfink, H.'

_publ_section_title
;
 The Crystal Structure of Ba7 Fe6 S14, a Trinuclear Iron Complex
;
_journal_name_full 'Inorganic Chemistry'
_journal_page_first 340
_journal_page_last 343
_journal_volume 10
_journal_year 1971
_chemical_formula_sum 'Ba7 Fe6 S14'
_space_group_IT_number 15
_symmetry_space_group_name_Hall '-C 2yc'
_symmetry_space_group_name_H-M 'C 1 2/c 1'
_cell_angle_alpha 90
_cell_angle_beta 118.852
_cell_angle_gamma 90
_cell_formula_units_Z 4
_cell_length_a 25.49
_cell_length_b 8.244
_cell_length_c 14.949
_cell_volume 2751.434
_citation_journal_id_ASTM INOCAJ
_cod_data_source_file Grey_INOCAJ_1971_1185.cif
_cod_data_source_block Ba7Fe6S14
_cod_original_cell_volume 2751.435
_cod_database_code 4344298

loop_
_symmetry_equiv_pos_as_xyz
x,y,z
-x,y,-z+1/2
-x,-y,-z
x,-y,z-1/2
x+1/2,y+1/2,z
-x+1/2,y+1/2,-z+1/2
-x+1/2,-y+1/2,-z
x+1/2,-y+1/2,z-1/2

loop_
_atom_site_label
_atom_site_type_symbol
_atom_site_fract_x
_atom_site_fract_y
_atom_site_fract_z
_atom_site_occupancy
_atom_site_U_iso_or_equiv
S3 S-2 0.085 0.3411 0.2879 1 0.0
S6 S-2 0.1936 0.177 0.1792 1 0.0
S7 S-2 0.4242 0.4453 0.0746 1 0.0
S1 S-2 0.299 0.2608 0.4301 1 0.0
Fe3 Fe+2 0.3601 0.4473 0.411 1 0.0
Fe1 Fe+3 0.1357 0.2653 0.0148 1 0.0
Ba2 Ba+2 0.1815 0.0312 0.3733 1 0.0
S4 S-2 0.3074 0.14 0.0524 1 0.0
S2 S-2 0.0704 0.4709 -0.0002 1 0.0
S5 S-2 0.4132 0.3551 0.3343 1 0.0
Fe2 Fe+2 0.1373 0.4232 0.4509 1 0.0
Ba1 Ba+2 0.5 0.1753 0.25 1 0.0
Ba3 Ba+2 0.0097 0.2123 0.0753 1 0.0
Ba4 Ba+2 0.326 0.0395 0.2656 1 0.0
